data_9009239
loop_
_publ_author_name
'Trahan, J.'
'Goodrich, R. G.'
'Watkins, S. F.'

_publ_section_title
;
 X-ray diffraction measurements on metallic and semiconducting hexagonal NiS
 Note: T = 77 K
;
_journal_name_full 'Physical Review B'
_journal_page_first 2859
_journal_page_last 2863
_journal_paper_doi 10.1103/PhysRevB.2.2859
_journal_volume 2
_journal_year 1970
_chemical_formula_structural NiS
_chemical_formula_sum 'Ni S'
_space_group_IT_number 186
_symmetry_space_group_name_Hall 'P 6c -2c'
_symmetry_space_group_name_H-M 'P 63 m c'
_cell_angle_alpha 90
_cell_angle_beta 90
_cell_angle_gamma 120
_cell_length_a 3.4456
_cell_length_b 3.4456
_cell_length_c 5.405
_cell_formula_units_Z 2
_cell_volume 55.572
_database_code_amcsd 0015158
_diffrn_ambient_temperature 77
_exptl_crystal_density_diffrn 5.424
_cod_database_code 9009239
_amcsd_formula_title NiS

loop_
_space_group_symop_operation_xyz
x,y,z
-x,-x+y,1/2+z
x-y,x,1/2+z
-y,-x,z
-y,x-y,z
x-y,-y,1/2+z
-x,-y,1/2+z
x,x-y,z
-x+y,-x,z
y,x,1/2+z
y,-x+y,1/2+z
-x+y,y,z

loop_
_atom_site_aniso_label
_atom_site_aniso_U_11
_atom_site_aniso_U_22
_atom_site_aniso_U_33
_atom_site_aniso_U_12
_atom_site_aniso_U_13
_atom_site_aniso_U_23
Ni 0.01985 0.01985 0.04588 0.00992 0.00000 0.00000
S -0.00677 -0.00677 -0.00592 -0.00338 0.00000 0.00000

loop_
_atom_site_label
_atom_site_fract_x
_atom_site_fract_y
_atom_site_fract_z
Ni 0.00000 0.00000 0.00000
S 0.33333 0.66667 0.27500

loop_
_cod_related_entry_id
_cod_related_entry_database
_cod_related_entry_code
1 AMCSD 0015158
